data_2225761
loop_
_publ_author_name
'Huang, Ke-Bin'
'Tan, Yan-Shu'
'Song, Xiao-Yan'
'Liu, Yan-Cheng'
'Chen, Zhen-Feng'

_publ_section_title
;
 (Sulfasalazinato-\k<i>O</i>)bis(triphenylphosphine-\k<i>P</i>)copper(I)
;
_journal_coeditor_code BH2279
_journal_issue 5
_journal_name_full 'Acta Crystallographica Section E'
_journal_page_first m549
_journal_page_last m550
_journal_paper_doi 10.1107/S1600536810013899
_journal_volume 66
_journal_year 2010
_chemical_formula_iupac '[Cu (C18 H13 N4 O5 S) (C18 H15 P)2]'
_chemical_formula_moiety 'C54 H43 Cu N4 O5 P2 S'
_chemical_formula_sum 'C54 H43 Cu N4 O5 P2 S'
_chemical_formula_weight 985.46
_chemical_name_systematic
;
[2-hydroxy-5-(2-{4-[(2-pyridylamino)sulfonyl]phenyl}diazenyl)benzoato-
\k<i>O</i>]bis(triphenylphosphine-\k<i>P</i>)copper(I)
;
_space_group_IT_number 2
_symmetry_cell_setting triclinic
_symmetry_space_group_name_Hall '-P 1'
_symmetry_space_group_name_H-M 'P -1'
_atom_sites_solution_hydrogens geom
_atom_sites_solution_primary direct
_atom_sites_solution_secondary difmap
_audit_creation_method SHELXL-97
_cell_angle_alpha 81.068(11)
_cell_angle_beta 61.606(7)
_cell_angle_gamma 75.011(10)
_cell_formula_units_Z 2
_cell_length_a 14.0126(5)
_cell_length_b 14.2236(12)
_cell_length_c 14.2302(4)
_cell_measurement_reflns_used 8593
_cell_measurement_temperature 193(2)
_cell_measurement_theta_max 25.3
_cell_measurement_theta_min 3.0
_cell_volume 2408.4(3)
_computing_cell_refinement 'CrystalClear (Rigaku, 2000)'
_computing_data_collection 'CrystalClear (Rigaku, 2000)'
_computing_data_reduction 'CrystalClear (Rigaku, 2000)'
_computing_molecular_graphics 'SHELXTL (Sheldrick, 2008)'
_computing_publication_material 'SHELXTL (Sheldrick, 2008)'
_computing_structure_refinement 'SHELXL97 (Sheldrick, 2008)'
_computing_structure_solution 'SHELXS97 (Sheldrick, 2008)'
_diffrn_ambient_temperature 193(2)
_diffrn_detector_area_resol_mean 7.31
_diffrn_measured_fraction_theta_full 0.994
_diffrn_measured_fraction_theta_max 0.994
_diffrn_measurement_device_type 'Rigaku Mercury CCD'
_diffrn_measurement_method \w
_diffrn_radiation_monochromator graphite
_diffrn_radiation_source 'fine-focus sealed tube'
_diffrn_radiation_type MoK\a
_diffrn_radiation_wavelength 0.71070
_diffrn_reflns_av_R_equivalents 0.0440
_diffrn_reflns_av_sigmaI/netI 0.0568
_diffrn_reflns_limit_h_max 16
_diffrn_reflns_limit_h_min -15
_diffrn_reflns_limit_k_max 17
_diffrn_reflns_limit_k_min -16
_diffrn_reflns_limit_l_max 17
_diffrn_reflns_limit_l_min -17
_diffrn_reflns_number 24096
_diffrn_reflns_theta_full 25.35
_diffrn_reflns_theta_max 25.35
_diffrn_reflns_theta_min 3.01
_exptl_absorpt_coefficient_mu 0.616
_exptl_absorpt_correction_T_max 0.9409
_exptl_absorpt_correction_T_min 0.7906
_exptl_absorpt_correction_type multi-scan
_exptl_absorpt_process_details '(CrystalClear; Rigaku, 2000)'
_exptl_crystal_colour orange-red
_exptl_crystal_density_diffrn 1.359
_exptl_crystal_density_method 'not measured'
_exptl_crystal_description block
_exptl_crystal_F_000 1020
_exptl_crystal_size_max 0.40
_exptl_crystal_size_mid 0.30
_exptl_crystal_size_min 0.10
_refine_diff_density_max 0.307
_refine_diff_density_min -0.333
_refine_ls_extinction_method none
_refine_ls_goodness_of_fit_ref 1.097
_refine_ls_hydrogen_treatment mixed
_refine_ls_matrix_type full
_refine_ls_number_constraints 0
_refine_ls_number_parameters 610
_refine_ls_number_reflns 8763
_refine_ls_number_restraints 0
_refine_ls_restrained_S_all 1.097
_refine_ls_R_factor_all 0.0763
_refine_ls_R_factor_gt 0.0541
_refine_ls_shift/su_max 0.000
_refine_ls_shift/su_mean 0.000
_refine_ls_structure_factor_coef Fsqd
_refine_ls_weighting_details 'calc w=1/[\s^2^(Fo^2^)+(0.0333P)^2^+1.5872P] where P=(Fo^2^+2Fc^2^)/3'
_refine_ls_weighting_scheme calc
_refine_ls_wR_factor_gt 0.0998
_refine_ls_wR_factor_ref 0.1088
_reflns_number_gt 6866
_reflns_number_total 8763
_reflns_threshold_expression I>2\s(I)
_cod_data_source_file bh2279.cif
_cod_data_source_block I
_cod_original_cell_volume 2408.4(2)
_cod_database_code 2225761
_cod_database_fobs_code 2225761

loop_
_symmetry_equiv_pos_as_xyz
'x, y, z'
'-x, -y, -z'

loop_
_atom_site_type_symbol
_atom_site_label
_atom_site_fract_x
_atom_site_fract_y
_atom_site_fract_z
_atom_site_U_iso_or_equiv
_atom_site_adp_type
_atom_site_calc_flag
_atom_site_refinement_flags
_atom_site_occupancy
_atom_site_disorder_assembly
_atom_site_disorder_group
Cu Cu1 0.45981(3) 0.41881(3) 0.23424(3) 0.03507(12) Uani d . 1 . .
S S1 0.98672(7) 1.04661(6) 0.28783(6) 0.0347(2) Uani d . 1 . .
P P1 0.59805(6) 0.29238(6) 0.21974(6) 0.0316(2) Uani d . 1 . .
P P2 0.28157(6) 0.44685(6) 0.35221(6) 0.02895(19) Uani d . 1 . .
O O1 0.50582(17) 0.52994(15) 0.12432(17) 0.0374(5) Uani d . 1 . .
O O2 0.52453(19) 0.56619(17) 0.25992(18) 0.0449(6) Uani d . 1 . .
O O3 0.58620(19) 0.61550(17) -0.05550(17) 0.0419(6) Uani d . 1 . .
H H3 0.5513 0.5767 -0.0085 0.063 Uiso calc R 1 . .
O O4 0.89660(19) 1.12476(16) 0.34663(18) 0.0444(6) Uani d . 1 . .
O O5 1.07566(18) 1.07320(17) 0.18968(17) 0.0425(6) Uani d . 1 . .
N N1 0.7910(2) 0.80601(18) 0.0838(2) 0.0321(6) Uani d . 1 . .
N N2 0.7683(2) 0.80115(19) 0.1806(2) 0.0346(6) Uani d . 1 . .
N N3 1.0242(2) 0.98829(19) 0.3734(2) 0.0344(6) Uani d . 1 . .
N N4 1.1440(2) 0.8879(2) 0.4284(2) 0.0379(7) Uani d . 1 . .
C C1 0.5420(2) 0.5779(2) 0.1661(3) 0.0332(7) Uani d . 1 . .
C C2 0.6124(2) 0.6470(2) 0.0913(2) 0.0284(7) Uani d . 1 . .
C C3 0.6324(2) 0.6610(2) -0.0162(2) 0.0323(7) Uani d . 1 . .
C C4 0.7023(2) 0.7211(2) -0.0851(2) 0.0350(8) Uani d . 1 . .
H H4 0.7152 0.7306 -0.1574 0.042 Uiso calc R 1 . .
C C5 0.7531(2) 0.7671(2) -0.0491(2) 0.0341(7) Uani d . 1 . .
H H5 0.8014 0.8080 -0.0970 0.041 Uiso calc R 1 . .
C C6 0.7343(2) 0.7543(2) 0.0566(2) 0.0297(7) Uani d . 1 . .
C C7 0.6634(2) 0.6941(2) 0.1270(2) 0.0306(7) Uani d . 1 . .
H H7 0.6501 0.6855 0.1994 0.037 Uiso calc R 1 . .
C C8 0.8276(2) 0.8567(2) 0.2012(2) 0.0305(7) Uani d . 1 . .
C C9 0.9189(3) 0.8911(2) 0.1218(2) 0.0378(8) Uani d . 1 . .
H H9 0.9476 0.8753 0.0495 0.045 Uiso calc R 1 . .
C C10 0.9677(3) 0.9485(2) 0.1486(2) 0.0369(8) Uani d . 1 . .
H H10 1.0292 0.9733 0.0943 0.044 Uiso calc R 1 . .
C C11 0.9274(2) 0.9699(2) 0.2542(2) 0.0296(7) Uani d . 1 . .
C C12 0.8391(3) 0.9323(2) 0.3337(3) 0.0385(8) Uani d . 1 . .
H H12 0.8125 0.9457 0.4063 0.046 Uiso calc R 1 . .
C C13 0.7897(3) 0.8750(2) 0.3071(3) 0.0396(8) Uani d . 1 . .
H H13 0.7299 0.8484 0.3617 0.047 Uiso calc R 1 . .
C C14 1.1221(3) 0.9230(2) 0.3448(3) 0.0357(8) Uani d . 1 . .
C C15 1.2032(3) 0.8868(3) 0.2444(3) 0.0481(9) Uani d . 1 . .
H H15 1.1942 0.9106 0.1823 0.058 Uiso calc R 1 . .
C C16 1.2944(3) 0.8177(3) 0.2358(3) 0.0588(11) Uani d . 1 . .
H H16 1.3479 0.7935 0.1675 0.071 Uiso calc R 1 . .
C C17 1.3108(3) 0.7820(3) 0.3245(3) 0.0590(11) Uani d . 1 . .
H H17 1.3741 0.7331 0.3179 0.071 Uiso calc R 1 . .
C C18 1.2341(3) 0.8186(3) 0.4208(3) 0.0516(10) Uani d . 1 . .
H H18 1.2434 0.7958 0.4829 0.062 Uiso calc R 1 . .
C C19 0.7369(2) 0.3189(2) 0.1587(2) 0.0342(7) Uani d . 1 . .
C C20 0.8185(3) 0.2702(3) 0.1884(3) 0.0436(8) Uani d . 1 . .
H H20 0.8027 0.2221 0.2449 0.052 Uiso calc R 1 . .
C C21 0.9230(3) 0.2918(3) 0.1358(3) 0.0513(10) Uani d . 1 . .
H H21 0.9791 0.2576 0.1554 0.062 Uiso calc R 1 . .
C C22 0.9461(3) 0.3628(3) 0.0550(3) 0.0499(9) Uani d . 1 . .
H H22 1.0180 0.3772 0.0189 0.060 Uiso calc R 1 . .
C C23 0.8649(3) 0.4125(3) 0.0266(3) 0.0484(9) Uani d . 1 . .
H H23 0.8806 0.4618 -0.0287 0.058 Uiso calc R 1 . .
C C24 0.7604(3) 0.3910(2) 0.0784(3) 0.0391(8) Uani d . 1 . .
H H24 0.7045 0.4260 0.0588 0.047 Uiso calc R 1 . .
C C25 0.6144(2) 0.1902(2) 0.1472(2) 0.0333(7) Uani d . 1 . .
C C26 0.5200(3) 0.1771(3) 0.1471(3) 0.0573(11) Uani d . 1 . .
H H26 0.4521 0.2230 0.1802 0.069 Uiso calc R 1 . .
C C27 0.5235(4) 0.0976(3) 0.0991(4) 0.0774(15) Uani d . 1 . .
H H27 0.4578 0.0885 0.1008 0.093 Uiso calc R 1 . .
C C28 0.6225(3) 0.0317(3) 0.0489(3) 0.0606(11) Uani d . 1 . .
H H28 0.6252 -0.0230 0.0163 0.073 Uiso calc R 1 . .
C C29 0.7160(3) 0.0456(3) 0.0462(3) 0.0461(9) Uani d . 1 . .
H H29 0.7844 0.0009 0.0103 0.055 Uiso calc R 1 . .
C C30 0.7131(3) 0.1236(2) 0.0949(3) 0.0415(8) Uani d . 1 . .
H H30 0.7793 0.1318 0.0925 0.050 Uiso calc R 1 . .
C C31 0.5741(2) 0.2396(2) 0.3525(2) 0.0354(8) Uani d . 1 . .
C C32 0.5958(3) 0.1413(3) 0.3768(3) 0.0493(9) Uani d . 1 . .
H H32 0.6305 0.0960 0.3214 0.059 Uiso calc R 1 . .
C C33 0.5671(3) 0.1079(3) 0.4819(3) 0.0630(11) Uani d . 1 . .
H H33 0.5821 0.0400 0.4981 0.076 Uiso calc R 1 . .
C C34 0.5173(3) 0.1727(4) 0.5624(3) 0.0656(12) Uani d . 1 . .
H H34 0.4972 0.1495 0.6342 0.079 Uiso calc R 1 . .
C C35 0.4962(3) 0.2710(4) 0.5395(3) 0.0643(12) Uani d . 1 . .
H H35 0.4634 0.3160 0.5949 0.077 Uiso calc R 1 . .
C C36 0.5230(3) 0.3039(3) 0.4354(3) 0.0487(9) Uani d . 1 . .
H H36 0.5064 0.3718 0.4200 0.058 Uiso calc R 1 . .
C C37 0.2514(2) 0.4620(2) 0.4891(2) 0.0325(7) Uani d . 1 . .
C C38 0.3070(3) 0.5206(3) 0.5054(3) 0.0524(10) Uani d . 1 . .
H H38 0.3588 0.5518 0.4461 0.063 Uiso calc R 1 . .
C C39 0.2872(4) 0.5338(3) 0.6076(3) 0.0711(13) Uani d . 1 . .
H H39 0.3248 0.5748 0.6181 0.085 Uiso calc R 1 . .
C C40 0.2139(4) 0.4884(3) 0.6943(3) 0.0626(11) Uani d . 1 . .
H H40 0.2015 0.4972 0.7644 0.075 Uiso calc R 1 . .
C C41 0.1589(3) 0.4301(3) 0.6788(3) 0.0601(11) Uani d . 1 . .
H H41 0.1080 0.3985 0.7383 0.072 Uiso calc R 1 . .
C C42 0.1772(3) 0.4175(3) 0.5771(3) 0.0481(9) Uani d . 1 . .
H H42 0.1381 0.3774 0.5674 0.058 Uiso calc R 1 . .
C C43 0.2143(2) 0.3488(2) 0.3632(2) 0.0335(7) Uani d . 1 . .
C C44 0.2645(3) 0.2546(2) 0.3810(3) 0.0430(8) Uani d . 1 . .
H H44 0.3280 0.2443 0.3924 0.052 Uiso calc R 1 . .
C C45 0.2232(4) 0.1755(3) 0.3823(3) 0.0581(11) Uani d . 1 . .
H H45 0.2579 0.1114 0.3948 0.070 Uiso calc R 1 . .
C C46 0.1319(4) 0.1906(4) 0.3653(3) 0.0652(13) Uani d . 1 . .
H H46 0.1038 0.1365 0.3655 0.078 Uiso calc R 1 . .
C C47 0.0804(3) 0.2830(4) 0.3478(3) 0.0592(12) Uani d . 1 . .
H H47 0.0167 0.2926 0.3367 0.071 Uiso calc R 1 . .
C C48 0.1219(3) 0.3628(3) 0.3463(3) 0.0449(9) Uani d . 1 . .
H H48 0.0868 0.4268 0.3338 0.054 Uiso calc R 1 . .
C C49 0.1983(2) 0.5553(2) 0.3211(2) 0.0330(7) Uani d . 1 . .
C C50 0.2246(3) 0.5793(3) 0.2144(3) 0.0470(9) Uani d . 1 . .
H H50 0.2866 0.5408 0.1599 0.056 Uiso calc R 1 . .
C C51 0.1603(3) 0.6595(3) 0.1876(3) 0.0589(11) Uani d . 1 . .
H H51 0.1781 0.6753 0.1146 0.071 Uiso calc R 1 . .
C C52 0.0713(3) 0.7161(3) 0.2654(3) 0.0510(9) Uani d . 1 . .
H H52 0.0266 0.7700 0.2464 0.061 Uiso calc R 1 . .
C C53 0.0469(3) 0.6953(3) 0.3702(3) 0.0462(9) Uani d . 1 . .
H H53 -0.0134 0.7361 0.4237 0.055 Uiso calc R 1 . .
C C54 0.1094(3) 0.6151(2) 0.3990(3) 0.0397(8) Uani d . 1 . .
H H54 0.0916 0.6010 0.4722 0.048 Uiso calc R 1 . .
H H1 1.094(3) 0.918(3) 0.491(3) 0.056(11) Uiso d . 1 . .

loop_
_atom_site_aniso_label
_atom_site_aniso_U_11
_atom_site_aniso_U_22
_atom_site_aniso_U_33
_atom_site_aniso_U_12
_atom_site_aniso_U_13
_atom_site_aniso_U_23
Cu1 0.0288(2) 0.0294(2) 0.0395(2) -0.00721(16) -0.01025(17) 0.00251(17)
S1 0.0439(5) 0.0330(5) 0.0374(4) -0.0145(4) -0.0237(4) -0.0004(4)
P1 0.0293(4) 0.0304(5) 0.0331(4) -0.0045(3) -0.0130(3) -0.0025(4)
P2 0.0279(4) 0.0282(4) 0.0317(4) -0.0079(3) -0.0129(3) -0.0027(3)
O1 0.0399(13) 0.0356(13) 0.0462(13) -0.0202(10) -0.0229(11) 0.0044(10)
O2 0.0499(14) 0.0508(15) 0.0358(13) -0.0267(12) -0.0155(11) 0.0071(11)
O3 0.0508(14) 0.0491(15) 0.0378(13) -0.0297(11) -0.0201(11) -0.0023(11)
O4 0.0574(15) 0.0357(13) 0.0475(14) -0.0035(11) -0.0314(12) -0.0068(11)
O5 0.0503(14) 0.0466(14) 0.0415(13) -0.0276(11) -0.0231(11) 0.0060(11)
N1 0.0330(14) 0.0349(15) 0.0330(15) -0.0133(11) -0.0163(12) 0.0007(12)
N2 0.0392(15) 0.0382(16) 0.0343(15) -0.0168(12) -0.0196(12) 0.0009(12)
N3 0.0380(15) 0.0386(16) 0.0373(15) -0.0115(12) -0.0236(12) -0.0023(12)
N4 0.0391(16) 0.0434(18) 0.0375(16) -0.0070(13) -0.0223(14) -0.0051(14)
C1 0.0295(17) 0.0315(18) 0.0385(19) -0.0083(13) -0.0144(14) -0.0015(15)
C2 0.0245(15) 0.0286(17) 0.0318(16) -0.0101(12) -0.0103(13) -0.0014(13)
C3 0.0292(16) 0.0333(18) 0.0362(17) -0.0114(13) -0.0125(14) -0.0071(14)
C4 0.0361(18) 0.047(2) 0.0249(16) -0.0219(15) -0.0100(14) -0.0003(14)
C5 0.0332(17) 0.042(2) 0.0287(17) -0.0184(14) -0.0114(14) 0.0030(14)
C6 0.0311(16) 0.0277(17) 0.0365(17) -0.0111(13) -0.0173(14) -0.0032(14)
C7 0.0321(17) 0.0306(17) 0.0297(16) -0.0104(13) -0.0123(13) -0.0020(13)
C8 0.0328(17) 0.0316(18) 0.0356(18) -0.0123(13) -0.0208(14) 0.0021(14)
C9 0.0432(19) 0.050(2) 0.0280(17) -0.0198(16) -0.0181(15) 0.0000(15)
C10 0.0378(18) 0.049(2) 0.0329(18) -0.0209(15) -0.0192(15) 0.0046(15)
C11 0.0326(17) 0.0302(17) 0.0337(17) -0.0098(13) -0.0203(14) 0.0006(14)
C12 0.0395(19) 0.048(2) 0.0298(17) -0.0129(16) -0.0140(15) -0.0076(15)
C13 0.0406(19) 0.049(2) 0.0352(18) -0.0226(16) -0.0170(15) 0.0018(16)
C14 0.0416(19) 0.039(2) 0.0388(19) -0.0188(15) -0.0224(16) -0.0017(15)
C15 0.050(2) 0.060(3) 0.038(2) -0.0110(19) -0.0214(17) -0.0101(18)
C16 0.047(2) 0.073(3) 0.050(2) 0.001(2) -0.0186(19) -0.023(2)
C17 0.050(2) 0.065(3) 0.066(3) 0.0062(19) -0.033(2) -0.023(2)
C18 0.051(2) 0.056(2) 0.054(2) -0.0009(19) -0.0325(19) -0.0096(19)
C19 0.0291(17) 0.0357(19) 0.0352(17) -0.0036(14) -0.0123(14) -0.0079(15)
C20 0.0372(19) 0.040(2) 0.055(2) -0.0057(15) -0.0233(17) 0.0008(17)
C21 0.034(2) 0.055(2) 0.068(3) -0.0056(17) -0.0276(18) -0.005(2)
C22 0.0301(19) 0.057(3) 0.058(2) -0.0124(17) -0.0122(17) -0.010(2)
C23 0.043(2) 0.049(2) 0.044(2) -0.0169(17) -0.0096(17) -0.0014(17)
C24 0.0353(19) 0.042(2) 0.0374(18) -0.0070(15) -0.0150(15) -0.0028(16)
C25 0.0344(18) 0.0316(18) 0.0309(17) -0.0025(14) -0.0143(14) -0.0027(14)
C26 0.040(2) 0.061(3) 0.078(3) 0.0046(18) -0.031(2) -0.031(2)
C27 0.058(3) 0.079(3) 0.118(4) 0.001(2) -0.053(3) -0.051(3)
C28 0.066(3) 0.049(2) 0.074(3) 0.003(2) -0.038(2) -0.026(2)
C29 0.043(2) 0.040(2) 0.049(2) -0.0020(16) -0.0175(17) -0.0120(17)
C30 0.0349(18) 0.037(2) 0.048(2) -0.0036(15) -0.0163(16) -0.0066(16)
C31 0.0283(17) 0.042(2) 0.0374(18) -0.0084(14) -0.0158(14) -0.0012(15)
C32 0.057(2) 0.051(2) 0.041(2) -0.0156(18) -0.0222(18) 0.0023(18)
C33 0.071(3) 0.067(3) 0.055(3) -0.029(2) -0.031(2) 0.019(2)
C34 0.052(2) 0.107(4) 0.039(2) -0.028(2) -0.0208(19) 0.012(3)
C35 0.055(2) 0.099(4) 0.039(2) -0.004(2) -0.0241(19) -0.015(2)
C36 0.046(2) 0.058(2) 0.043(2) -0.0033(18) -0.0228(17) -0.0108(18)
C37 0.0315(17) 0.0336(18) 0.0336(17) -0.0065(14) -0.0145(14) -0.0062(14)
C38 0.056(2) 0.060(3) 0.046(2) -0.0306(19) -0.0154(18) -0.0124(19)
C39 0.081(3) 0.090(3) 0.061(3) -0.036(3) -0.031(2) -0.027(3)
C40 0.083(3) 0.070(3) 0.041(2) -0.012(2) -0.032(2) -0.015(2)
C41 0.081(3) 0.064(3) 0.031(2) -0.027(2) -0.0165(19) -0.0024(19)
C42 0.058(2) 0.052(2) 0.040(2) -0.0225(18) -0.0208(18) -0.0043(17)
C43 0.0325(17) 0.041(2) 0.0241(16) -0.0152(14) -0.0051(13) -0.0076(14)
C44 0.052(2) 0.038(2) 0.0399(19) -0.0180(17) -0.0166(16) -0.0037(16)
C45 0.077(3) 0.047(2) 0.042(2) -0.033(2) -0.010(2) -0.0018(18)
C46 0.078(3) 0.074(3) 0.043(2) -0.054(3) -0.005(2) -0.014(2)
C47 0.047(2) 0.094(4) 0.043(2) -0.040(2) -0.0090(18) -0.018(2)
C48 0.0364(19) 0.061(2) 0.0383(19) -0.0210(17) -0.0097(15) -0.0118(17)
C49 0.0312(17) 0.0326(18) 0.0395(18) -0.0074(13) -0.0187(14) -0.0033(15)
C50 0.057(2) 0.046(2) 0.0367(19) 0.0030(17) -0.0245(17) -0.0105(17)
C51 0.079(3) 0.053(3) 0.045(2) 0.011(2) -0.039(2) -0.0075(19)
C52 0.054(2) 0.039(2) 0.067(3) -0.0006(17) -0.037(2) -0.0041(19)
C53 0.0342(19) 0.040(2) 0.055(2) 0.0007(15) -0.0155(17) -0.0071(18)
C54 0.0338(18) 0.040(2) 0.0388(19) -0.0051(15) -0.0129(15) -0.0001(16)

loop_
_atom_type_symbol
_atom_type_description
_atom_type_scat_dispersion_real
_atom_type_scat_dispersion_imag
_atom_type_scat_source
C C 0.0033 0.0016 'International Tables Vol C Tables 4.2.6.8 and 6.1.1.4'
H H 0.0000 0.0000 'International Tables Vol C Tables 4.2.6.8 and 6.1.1.4'
Cu Cu 0.3201 1.2651 'International Tables Vol C Tables 4.2.6.8 and 6.1.1.4'
N N 0.0061 0.0033 'International Tables Vol C Tables 4.2.6.8 and 6.1.1.4'
O O 0.0106 0.0060 'International Tables Vol C Tables 4.2.6.8 and 6.1.1.4'
P P 0.1023 0.0942 'International Tables Vol C Tables 4.2.6.8 and 6.1.1.4'
S S 0.1246 0.1234 'International Tables Vol C Tables 4.2.6.8 and 6.1.1.4'

loop_
_geom_angle_atom_site_label_1
_geom_angle_atom_site_label_2
_geom_angle_atom_site_label_3
_geom_angle_site_symmetry_1
_geom_angle_site_symmetry_3
_geom_angle
_geom_angle_publ_flag
O1 Cu1 P2 . . 114.45(7) ?
O1 Cu1 P1 . . 114.67(7) ?
P2 Cu1 P1 . . 130.83(4) ?
O1 Cu1 O2 . . 55.07(8) ?
P2 Cu1 O2 . . 102.07(6) ?
P1 Cu1 O2 . . 103.67(6) ?
O5 S1 O4 . . 117.01(14) ?
O5 S1 N3 . . 114.63(14) ?
O4 S1 N3 . . 104.26(14) ?
O5 S1 C11 . . 106.82(14) ?
O4 S1 C11 . . 106.23(14) ?
N3 S1 C11 . . 107.27(14) ?
C25 P1 C31 . . 103.77(15) ?
C25 P1 C19 . . 104.45(14) ?
C31 P1 C19 . . 105.45(14) ?
C25 P1 Cu1 . . 116.38(10) ?
C31 P1 Cu1 . . 109.53(10) ?
C19 P1 Cu1 . . 116.06(11) ?
C49 P2 C37 . . 104.22(14) ?
C49 P2 C43 . . 104.55(15) ?
C37 P2 C43 . . 104.23(14) ?
C49 P2 Cu1 . . 114.07(10) ?
C37 P2 Cu1 . . 115.74(10) ?
C43 P2 Cu1 . . 112.85(10) ?
C1 O1 Cu1 . . 102.76(19) ?
C1 O2 Cu1 . . 77.43(18) ?
C3 O3 H3 . . 109.5 ?
N2 N1 C6 . . 115.7(2) ?
N1 N2 C8 . . 112.0(2) ?
C14 N3 S1 . . 122.1(2) ?
C18 N4 C14 . . 124.2(3) ?
C18 N4 H1 . . 123(2) ?
C14 N4 H1 . . 113(2) ?
O2 C1 O1 . . 123.2(3) ?
O2 C1 C2 . . 121.0(3) ?
O1 C1 C2 . . 115.7(3) ?
C7 C2 C3 . . 119.2(3) ?
C7 C2 C1 . . 119.4(3) ?
C3 C2 C1 . . 121.3(3) ?
O3 C3 C4 . . 118.1(3) ?
O3 C3 C2 . . 121.6(3) ?
C4 C3 C2 . . 120.3(3) ?
C5 C4 C3 . . 120.1(3) ?
C5 C4 H4 . . 120.0 ?
C3 C4 H4 . . 120.0 ?
C4 C5 C6 . . 120.5(3) ?
C4 C5 H5 . . 119.7 ?
C6 C5 H5 . . 119.7 ?
C5 C6 C7 . . 119.8(3) ?
C5 C6 N1 . . 115.0(3) ?
C7 C6 N1 . . 125.2(3) ?
C2 C7 C6 . . 120.1(3) ?
C2 C7 H7 . . 119.9 ?
C6 C7 H7 . . 119.9 ?
C13 C8 C9 . . 120.1(3) ?
C13 C8 N2 . . 116.2(3) ?
C9 C8 N2 . . 123.7(3) ?
C10 C9 C8 . . 119.7(3) ?
C10 C9 H9 . . 120.2 ?
C8 C9 H9 . . 120.2 ?
C9 C10 C11 . . 120.2(3) ?
C9 C10 H10 . . 119.9 ?
C11 C10 H10 . . 119.9 ?
C10 C11 C12 . . 120.0(3) ?
C10 C11 S1 . . 120.2(2) ?
C12 C11 S1 . . 119.8(2) ?
C11 C12 C13 . . 120.0(3) ?
C11 C12 H12 . . 120.0 ?
C13 C12 H12 . . 120.0 ?
C8 C13 C12 . . 119.9(3) ?
C8 C13 H13 . . 120.0 ?
C12 C13 H13 . . 120.0 ?
N3 C14 N4 . . 113.2(3) ?
N3 C14 C15 . . 131.0(3) ?
N4 C14 C15 . . 115.8(3) ?
C16 C15 C14 . . 120.4(3) ?
C16 C15 H15 . . 119.8 ?
C14 C15 H15 . . 119.8 ?
C15 C16 C17 . . 121.4(3) ?
C15 C16 H16 . . 119.3 ?
C17 C16 H16 . . 119.3 ?
C18 C17 C16 . . 118.3(4) ?
C18 C17 H17 . . 120.9 ?
C16 C17 H17 . . 120.9 ?
N4 C18 C17 . . 119.9(4) ?
N4 C18 H18 . . 120.1 ?
C17 C18 H18 . . 120.1 ?
C24 C19 C20 . . 119.2(3) ?
C24 C19 P1 . . 117.5(2) ?
C20 C19 P1 . . 123.3(3) ?
C21 C20 C19 . . 120.0(3) ?
C21 C20 H20 . . 120.0 ?
C19 C20 H20 . . 120.0 ?
C22 C21 C20 . . 120.4(3) ?
C22 C21 H21 . . 119.8 ?
C20 C21 H21 . . 119.8 ?
C23 C22 C21 . . 119.8(3) ?
C23 C22 H22 . . 120.1 ?
C21 C22 H22 . . 120.1 ?
C22 C23 C24 . . 120.2(3) ?
C22 C23 H23 . . 119.9 ?
C24 C23 H23 . . 119.9 ?
C23 C24 C19 . . 120.4(3) ?
C23 C24 H24 . . 119.8 ?
C19 C24 H24 . . 119.8 ?
C26 C25 C30 . . 118.1(3) ?
C26 C25 P1 . . 116.8(2) ?
C30 C25 P1 . . 125.0(2) ?
C25 C26 C27 . . 120.8(3) ?
C25 C26 H26 . . 119.6 ?
C27 C26 H26 . . 119.6 ?
C28 C27 C26 . . 119.9(4) ?
C28 C27 H27 . . 120.1 ?
C26 C27 H27 . . 120.1 ?
C29 C28 C27 . . 119.7(4) ?
C29 C28 H28 . . 120.2 ?
C27 C28 H28 . . 120.2 ?
C28 C29 C30 . . 120.9(3) ?
C28 C29 H29 . . 119.6 ?
C30 C29 H29 . . 119.6 ?
C29 C30 C25 . . 120.7(3) ?
C29 C30 H30 . . 119.6 ?
C25 C30 H30 . . 119.6 ?
C32 C31 C36 . . 118.4(3) ?
C32 C31 P1 . . 124.7(3) ?
C36 C31 P1 . . 116.7(3) ?
C31 C32 C33 . . 120.3(4) ?
C31 C32 H32 . . 119.8 ?
C33 C32 H32 . . 119.8 ?
C34 C33 C32 . . 120.2(4) ?
C34 C33 H33 . . 119.9 ?
C32 C33 H33 . . 119.9 ?
C33 C34 C35 . . 120.2(4) ?
C33 C34 H34 . . 119.9 ?
C35 C34 H34 . . 119.9 ?
C34 C35 C36 . . 119.4(4) ?
C34 C35 H35 . . 120.3 ?
C36 C35 H35 . . 120.3 ?
C35 C36 C31 . . 121.3(4) ?
C35 C36 H36 . . 119.3 ?
C31 C36 H36 . . 119.3 ?
C42 C37 C38 . . 118.3(3) ?
C42 C37 P2 . . 123.6(2) ?
C38 C37 P2 . . 118.1(3) ?
C39 C38 C37 . . 120.1(4) ?
C39 C38 H38 . . 120.0 ?
C37 C38 H38 . . 120.0 ?
C40 C39 C38 . . 121.0(4) ?
C40 C39 H39 . . 119.5 ?
C38 C39 H39 . . 119.5 ?
C41 C40 C39 . . 119.3(4) ?
C41 C40 H40 . . 120.3 ?
C39 C40 H40 . . 120.3 ?
C40 C41 C42 . . 120.2(4) ?
C40 C41 H41 . . 119.9 ?
C42 C41 H41 . . 119.9 ?
C41 C42 C37 . . 121.2(3) ?
C41 C42 H42 . . 119.4 ?
C37 C42 H42 . . 119.4 ?
C48 C43 C44 . . 119.0(3) ?
C48 C43 P2 . . 123.3(3) ?
C44 C43 P2 . . 117.5(2) ?
C45 C44 C43 . . 120.9(4) ?
C45 C44 H44 . . 119.5 ?
C43 C44 H44 . . 119.5 ?
C46 C45 C44 . . 119.4(4) ?
C46 C45 H45 . . 120.3 ?
C44 C45 H45 . . 120.3 ?
C45 C46 C47 . . 121.0(4) ?
C45 C46 H46 . . 119.5 ?
C47 C46 H46 . . 119.5 ?
C46 C47 C48 . . 119.8(4) ?
C46 C47 H47 . . 120.1 ?
C48 C47 H47 . . 120.1 ?
C43 C48 C47 . . 120.0(4) ?
C43 C48 H48 . . 120.0 ?
C47 C48 H48 . . 120.0 ?
C50 C49 C54 . . 118.7(3) ?
C50 C49 P2 . . 118.2(2) ?
C54 C49 P2 . . 123.1(2) ?
C51 C50 C49 . . 120.0(3) ?
C51 C50 H50 . . 120.0 ?
C49 C50 H50 . . 120.0 ?
C52 C51 C50 . . 120.5(3) ?
C52 C51 H51 . . 119.7 ?
C50 C51 H51 . . 119.7 ?
C53 C52 C51 . . 120.1(3) ?
C53 C52 H52 . . 120.0 ?
C51 C52 H52 . . 120.0 ?
C52 C53 C54 . . 120.4(3) ?
C52 C53 H53 . . 119.8 ?
C54 C53 H53 . . 119.8 ?
C53 C54 C49 . . 120.3(3) ?
C53 C54 H54 . . 119.9 ?
C49 C54 H54 . . 119.9 ?

loop_
_geom_bond_atom_site_label_1
_geom_bond_atom_site_label_2
_geom_bond_site_symmetry_2
_geom_bond_distance
_geom_bond_publ_flag
Cu1 O1 . 2.040(2) ?
Cu1 P2 . 2.2181(9) ?
Cu1 P1 . 2.2276(9) ?
Cu1 O2 . 2.624(2) ?
S1 O5 . 1.439(2) ?
S1 O4 . 1.445(2) ?
S1 N3 . 1.587(3) ?
S1 C11 . 1.766(3) ?
P1 C25 . 1.816(3) ?
P1 C31 . 1.825(3) ?
P1 C19 . 1.831(3) ?
P2 C49 . 1.812(3) ?
P2 C37 . 1.822(3) ?
P2 C43 . 1.825(3) ?
O1 C1 . 1.292(4) ?
O2 C1 . 1.229(4) ?
O3 C3 . 1.351(3) ?
O3 H3 . 0.8400 ?
N1 N2 . 1.253(3) ?
N1 C6 . 1.414(4) ?
N2 C8 . 1.430(4) ?
N3 C14 . 1.355(4) ?
N4 C18 . 1.354(4) ?
N4 C14 . 1.359(4) ?
N4 H1 . 0.91(4) ?
C1 C2 . 1.500(4) ?
C2 C7 . 1.384(4) ?
C2 C3 . 1.409(4) ?
C3 C4 . 1.383(4) ?
C4 C5 . 1.374(4) ?
C4 H4 . 0.9500 ?
C5 C6 . 1.390(4) ?
C5 H5 . 0.9500 ?
C6 C7 . 1.396(4) ?
C7 H7 . 0.9500 ?
C8 C13 . 1.383(4) ?
C8 C9 . 1.389(4) ?
C9 C10 . 1.384(4) ?
C9 H9 . 0.9500 ?
C10 C11 . 1.384(4) ?
C10 H10 . 0.9500 ?
C11 C12 . 1.386(4) ?
C12 C13 . 1.386(4) ?
C12 H12 . 0.9500 ?
C13 H13 . 0.9500 ?
C14 C15 . 1.407(4) ?
C15 C16 . 1.361(5) ?
C15 H15 . 0.9500 ?
C16 C17 . 1.386(5) ?
C16 H16 . 0.9500 ?
C17 C18 . 1.356(5) ?
C17 H17 . 0.9500 ?
C18 H18 . 0.9500 ?
C19 C24 . 1.385(4) ?
C19 C20 . 1.388(4) ?
C20 C21 . 1.385(5) ?
C20 H20 . 0.9500 ?
C21 C22 . 1.378(5) ?
C21 H21 . 0.9500 ?
C22 C23 . 1.374(5) ?
C22 H22 . 0.9500 ?
C23 C24 . 1.384(5) ?
C23 H23 . 0.9500 ?
C24 H24 . 0.9500 ?
C25 C26 . 1.383(5) ?
C25 C30 . 1.388(4) ?
C26 C27 . 1.389(5) ?
C26 H26 . 0.9500 ?
C27 C28 . 1.380(5) ?
C27 H27 . 0.9500 ?
C28 C29 . 1.357(5) ?
C28 H28 . 0.9500 ?
C29 C30 . 1.379(5) ?
C29 H29 . 0.9500 ?
C30 H30 . 0.9500 ?
C31 C32 . 1.378(5) ?
C31 C36 . 1.390(5) ?
C32 C33 . 1.390(5) ?
C32 H32 . 0.9500 ?
C33 C34 . 1.372(6) ?
C33 H33 . 0.9500 ?
C34 C35 . 1.373(6) ?
C34 H34 . 0.9500 ?
C35 C36 . 1.378(5) ?
C35 H35 . 0.9500 ?
C36 H36 . 0.9500 ?
C37 C42 . 1.380(4) ?
C37 C38 . 1.389(4) ?
C38 C39 . 1.378(5) ?
C38 H38 . 0.9500 ?
C39 C40 . 1.373(6) ?
C39 H39 . 0.9500 ?
C40 C41 . 1.371(5) ?
C40 H40 . 0.9500 ?
C41 C42 . 1.377(5) ?
C41 H41 . 0.9500 ?
C42 H42 . 0.9500 ?
C43 C48 . 1.386(4) ?
C43 C44 . 1.388(5) ?
C44 C45 . 1.387(5) ?
C44 H44 . 0.9500 ?
C45 C46 . 1.370(6) ?
C45 H45 . 0.9500 ?
C46 C47 . 1.375(6) ?
C46 H46 . 0.9500 ?
C47 C48 . 1.396(5) ?
C47 H47 . 0.9500 ?
C48 H48 . 0.9500 ?
C49 C50 . 1.389(4) ?
C49 C54 . 1.391(4) ?
C50 C51 . 1.385(5) ?
C50 H50 . 0.9500 ?
C51 C52 . 1.369(5) ?
C51 H51 . 0.9500 ?
C52 C53 . 1.362(5) ?
C52 H52 . 0.9500 ?
C53 C54 . 1.384(5) ?
C53 H53 . 0.9500 ?
C54 H54 . 0.9500 ?

loop_
_geom_hbond_atom_site_label_D
_geom_hbond_atom_site_label_H
_geom_hbond_atom_site_label_A
_geom_hbond_site_symmetry_A
_geom_hbond_distance_DH
_geom_hbond_distance_HA
_geom_hbond_distance_DA
_geom_hbond_angle_DHA
_geom_hbond_publ_flag
C46 H46 N3 1_445 0.95 2.59 3.542(5) 178.0 yes
C18 H18 O4 2_776 0.95 2.49 3.042(4) 117.2 no
C5 H5 O5 2_775 0.95 2.49 3.429(4) 168.7 yes
N4 H1 O4 2_776 0.91(4) 2.36(4) 2.957(4) 123(3) no
N4 H1 N3 2_776 0.91(4) 2.20(4) 3.112(4) 171(3) yes
O3 H3 O1 . 0.84 1.76 2.510(3) 147.3 yes

loop_
_geom_torsion_atom_site_label_1
_geom_torsion_atom_site_label_2
_geom_torsion_atom_site_label_3
_geom_torsion_atom_site_label_4
_geom_torsion_site_symmetry_1
_geom_torsion_site_symmetry_2
_geom_torsion_site_symmetry_3
_geom_torsion_site_symmetry_4
_geom_torsion
_geom_torsion_publ_flag
O1 Cu1 P1 C25 . . . . -97.32(13) ?
P2 Cu1 P1 C25 . . . . 85.50(12) ?
O2 Cu1 P1 C25 . . . . -154.86(12) ?
O1 Cu1 P1 C31 . . . . 145.44(13) ?
P2 Cu1 P1 C31 . . . . -31.74(12) ?
O2 Cu1 P1 C31 . . . . 87.90(12) ?
O1 Cu1 P1 C19 . . . . 26.23(14) ?
P2 Cu1 P1 C19 . . . . -150.95(11) ?
O2 Cu1 P1 C19 . . . . -31.31(13) ?
O1 Cu1 P2 C49 . . . . 9.54(13) ?
P1 Cu1 P2 C49 . . . . -173.28(11) ?
O2 Cu1 P2 C49 . . . . 66.45(12) ?
O1 Cu1 P2 C37 . . . . -111.38(13) ?
P1 Cu1 P2 C37 . . . . 65.80(13) ?
O2 Cu1 P2 C37 . . . . -54.47(13) ?
O1 Cu1 P2 C43 . . . . 128.67(13) ?
P1 Cu1 P2 C43 . . . . -54.15(13) ?
O2 Cu1 P2 C43 . . . . -174.42(13) ?
P2 Cu1 O1 C1 . . . . 94.71(18) ?
P1 Cu1 O1 C1 . . . . -82.94(18) ?
O2 Cu1 O1 C1 . . . . 6.85(17) ?
O1 Cu1 O2 C1 . . . . -7.20(18) ?
P2 Cu1 O2 C1 . . . . -118.72(18) ?
P1 Cu1 O2 C1 . . . . 103.55(18) ?
C6 N1 N2 C8 . . . . -179.0(2) ?
O5 S1 N3 C14 . . . . -35.7(3) ?
O4 S1 N3 C14 . . . . -164.9(2) ?
C11 S1 N3 C14 . . . . 82.7(3) ?
Cu1 O2 C1 O1 . . . . 11.2(3) ?
Cu1 O2 C1 C2 . . . . -165.9(3) ?
Cu1 O1 C1 O2 . . . . -14.5(4) ?
Cu1 O1 C1 C2 . . . . 162.8(2) ?
O2 C1 C2 C7 . . . . 3.6(4) ?
O1 C1 C2 C7 . . . . -173.7(3) ?
O2 C1 C2 C3 . . . . -179.8(3) ?
O1 C1 C2 C3 . . . . 2.8(4) ?
C7 C2 C3 O3 . . . . 178.9(3) ?
C1 C2 C3 O3 . . . . 2.3(4) ?
C7 C2 C3 C4 . . . . 0.0(4) ?
C1 C2 C3 C4 . . . . -176.6(3) ?
O3 C3 C4 C5 . . . . -178.6(3) ?
C2 C3 C4 C5 . . . . 0.4(5) ?
C3 C4 C5 C6 . . . . -0.4(5) ?
C4 C5 C6 C7 . . . . 0.0(5) ?
C4 C5 C6 N1 . . . . -179.7(3) ?
N2 N1 C6 C5 . . . . 174.7(3) ?
N2 N1 C6 C7 . . . . -5.0(4) ?
C3 C2 C7 C6 . . . . -0.3(4) ?
C1 C2 C7 C6 . . . . 176.3(3) ?
C5 C6 C7 C2 . . . . 0.3(4) ?
N1 C6 C7 C2 . . . . 180.0(3) ?
N1 N2 C8 C13 . . . . 165.2(3) ?
N1 N2 C8 C9 . . . . -15.2(4) ?
C13 C8 C9 C10 . . . . -3.7(5) ?
N2 C8 C9 C10 . . . . 176.7(3) ?
C8 C9 C10 C11 . . . . 1.3(5) ?
C9 C10 C11 C12 . . . . 1.2(5) ?
C9 C10 C11 S1 . . . . -177.9(3) ?
O5 S1 C11 C10 . . . . -1.2(3) ?
O4 S1 C11 C10 . . . . 124.4(3) ?
N3 S1 C11 C10 . . . . -124.5(3) ?
O5 S1 C11 C12 . . . . 179.7(3) ?
O4 S1 C11 C12 . . . . -54.7(3) ?
N3 S1 C11 C12 . . . . 56.4(3) ?
C10 C11 C12 C13 . . . . -1.4(5) ?
S1 C11 C12 C13 . . . . 177.6(3) ?
C9 C8 C13 C12 . . . . 3.5(5) ?
N2 C8 C13 C12 . . . . -176.9(3) ?
C11 C12 C13 C8 . . . . -0.9(5) ?
S1 N3 C14 N4 . . . . 173.9(2) ?
S1 N3 C14 C15 . . . . -5.7(5) ?
C18 N4 C14 N3 . . . . 176.8(3) ?
C18 N4 C14 C15 . . . . -3.4(5) ?
N3 C14 C15 C16 . . . . -177.6(3) ?
N4 C14 C15 C16 . . . . 2.8(5) ?
C14 C15 C16 C17 . . . . -0.7(6) ?
C15 C16 C17 C18 . . . . -1.0(6) ?
C14 N4 C18 C17 . . . . 1.9(5) ?
C16 C17 C18 N4 . . . . 0.4(6) ?
C25 P1 C19 C24 . . . . 95.4(3) ?
C31 P1 C19 C24 . . . . -155.6(2) ?
Cu1 P1 C19 C24 . . . . -34.2(3) ?
C25 P1 C19 C20 . . . . -84.2(3) ?
C31 P1 C19 C20 . . . . 24.9(3) ?
Cu1 P1 C19 C20 . . . . 146.3(2) ?
C24 C19 C20 C21 . . . . -2.0(5) ?
P1 C19 C20 C21 . . . . 177.5(3) ?
C19 C20 C21 C22 . . . . 1.1(5) ?
C20 C21 C22 C23 . . . . 0.2(6) ?
C21 C22 C23 C24 . . . . -0.5(5) ?
C22 C23 C24 C19 . . . . -0.4(5) ?
C20 C19 C24 C23 . . . . 1.6(5) ?
P1 C19 C24 C23 . . . . -177.9(3) ?
C31 P1 C25 C26 . . . . 93.1(3) ?
C19 P1 C25 C26 . . . . -156.7(3) ?
Cu1 P1 C25 C26 . . . . -27.3(3) ?
C31 P1 C25 C30 . . . . -85.2(3) ?
C19 P1 C25 C30 . . . . 25.1(3) ?
Cu1 P1 C25 C30 . . . . 154.4(3) ?
C30 C25 C26 C27 . . . . 2.2(6) ?
P1 C25 C26 C27 . . . . -176.1(4) ?
C25 C26 C27 C28 . . . . -1.4(7) ?
C26 C27 C28 C29 . . . . -0.4(7) ?
C27 C28 C29 C30 . . . . 1.3(6) ?
C28 C29 C30 C25 . . . . -0.4(6) ?
C26 C25 C30 C29 . . . . -1.4(5) ?
P1 C25 C30 C29 . . . . 176.9(3) ?
C25 P1 C31 C32 . . . . 15.9(3) ?
C19 P1 C31 C32 . . . . -93.6(3) ?
Cu1 P1 C31 C32 . . . . 140.8(3) ?
C25 P1 C31 C36 . . . . -159.4(3) ?
C19 P1 C31 C36 . . . . 91.1(3) ?
Cu1 P1 C31 C36 . . . . -34.5(3) ?
C36 C31 C32 C33 . . . . -0.1(5) ?
P1 C31 C32 C33 . . . . -175.3(3) ?
C31 C32 C33 C34 . . . . -0.2(6) ?
C32 C33 C34 C35 . . . . -0.6(6) ?
C33 C34 C35 C36 . . . . 1.6(6) ?
C34 C35 C36 C31 . . . . -1.9(6) ?
C32 C31 C36 C35 . . . . 1.1(5) ?
P1 C31 C36 C35 . . . . 176.7(3) ?
C49 P2 C37 C42 . . . . 99.5(3) ?
C43 P2 C37 C42 . . . . -9.9(3) ?
Cu1 P2 C37 C42 . . . . -134.4(3) ?
C49 P2 C37 C38 . . . . -81.2(3) ?
C43 P2 C37 C38 . . . . 169.4(3) ?
Cu1 P2 C37 C38 . . . . 44.9(3) ?
C42 C37 C38 C39 . . . . -0.3(6) ?
P2 C37 C38 C39 . . . . -179.7(3) ?
C37 C38 C39 C40 . . . . 1.0(7) ?
C38 C39 C40 C41 . . . . -0.8(7) ?
C39 C40 C41 C42 . . . . 0.0(7) ?
C40 C41 C42 C37 . . . . 0.6(6) ?
C38 C37 C42 C41 . . . . -0.4(5) ?
P2 C37 C42 C41 . . . . 178.9(3) ?
C49 P2 C43 C48 . . . . 1.7(3) ?
C37 P2 C43 C48 . . . . 110.9(3) ?
Cu1 P2 C43 C48 . . . . -122.8(2) ?
C49 P2 C43 C44 . . . . 176.5(2) ?
C37 P2 C43 C44 . . . . -74.4(3) ?
Cu1 P2 C43 C44 . . . . 51.9(3) ?
C48 C43 C44 C45 . . . . -0.2(5) ?
P2 C43 C44 C45 . . . . -175.1(3) ?
C43 C44 C45 C46 . . . . 0.3(5) ?
C44 C45 C46 C47 . . . . -0.5(6) ?
C45 C46 C47 C48 . . . . 0.6(6) ?
C44 C43 C48 C47 . . . . 0.2(5) ?
P2 C43 C48 C47 . . . . 174.9(2) ?
C46 C47 C48 C43 . . . . -0.4(5) ?
C37 P2 C49 C50 . . . . 162.7(3) ?
C43 P2 C49 C50 . . . . -88.2(3) ?
Cu1 P2 C49 C50 . . . . 35.5(3) ?
C37 P2 C49 C54 . . . . -17.5(3) ?
C43 P2 C49 C54 . . . . 91.7(3) ?
Cu1 P2 C49 C54 . . . . -144.6(2) ?
C54 C49 C50 C51 . . . . -2.4(5) ?
P2 C49 C50 C51 . . . . 177.5(3) ?
C49 C50 C51 C52 . . . . 0.7(6) ?
C50 C51 C52 C53 . . . . 1.6(6) ?
C51 C52 C53 C54 . . . . -2.1(6) ?
C52 C53 C54 C49 . . . . 0.3(5) ?
C50 C49 C54 C53 . . . . 1.9(5) ?
P2 C49 C54 C53 . . . . -178.0(3) ?
